data_4515681
loop_
_publ_author_name
'Nicholls, Leo D. M.'
'Marx, Maximilian'
'Hartung, Thierry'
'Gonz\'alez-Fern\'andez, Elisa'
'Golz, Christopher'
'Alcarazo, Manuel'

_publ_section_title
;
 TADDOL-Derived Cationic Phosphonites: Toward an Effective
 Enantioselective Synthesis of [6]Helicenes via Au-Catalyzed Alkyne
 Hydroarylation
;
_journal_issue 7
_journal_name_full 'ACS Catalysis'
_journal_page_first 6079
_journal_paper_doi 10.1021/acscatal.8b01374
_journal_volume 8
_journal_year 2018
_chemical_formula_moiety 'C38 H22 Cl2'
_chemical_formula_sum 'C38 H22 Cl2'
_chemical_formula_weight 549.45
_space_group_crystal_system monoclinic
_space_group_IT_number 15
_space_group_name_Hall '-C 2yc'
_space_group_name_H-M_alt 'C 1 2/c 1'
_atom_sites_solution_hydrogens geom
_atom_sites_solution_primary dual
_audit_creation_date 2017-06-20
_audit_creation_method
;
Olex2 1.2
(compiled 2017.03.28 svn.r3405 for OlexSys, GUI svn.r5337)
;
_cell_angle_alpha 90
_cell_angle_beta 116.905(3)
_cell_angle_gamma 90
_cell_formula_units_Z 4
_cell_length_a 15.8675(16)
_cell_length_b 11.3225(13)
_cell_length_c 16.9255(13)
_cell_measurement_reflns_used 1129
_cell_measurement_temperature 99.98
_cell_measurement_theta_max 28.14
_cell_measurement_theta_min 2.32
_cell_volume 2711.7(5)
_computing_cell_refinement 'SAINT v8.37A (Bruker, 2015)'
_computing_data_reduction 'SAINT v8.37A (Bruker, 2015)'
_computing_molecular_graphics 'Olex2 (Dolomanov et al., 2009)'
_computing_publication_material 'Olex2 (Dolomanov et al., 2009)'
_computing_structure_refinement 'XL (Sheldrick, 2008)'
_computing_structure_solution 'XT (Sheldrick, 2015)'
_diffrn_ambient_temperature 99.98
_diffrn_detector 'Bruker D8 VENTURE area detector'
_diffrn_detector_type 'PHOTON II area detector'
_diffrn_measured_fraction_theta_full 0.999
_diffrn_measured_fraction_theta_max 0.999
_diffrn_measurement_device 'four-circle diffractometer'
_diffrn_measurement_device_type 'Bruker D8 Venture'
_diffrn_measurement_method '\w and \f scans'
_diffrn_radiation_monochromator 'HELIOS mirror optics'
_diffrn_radiation_probe x-ray
_diffrn_radiation_type MoK\a
_diffrn_radiation_wavelength 0.71073
_diffrn_reflns_av_R_equivalents 0.0244
_diffrn_reflns_av_unetI/netI 0.0111
_diffrn_reflns_Laue_measured_fraction_full 0.999
_diffrn_reflns_Laue_measured_fraction_max 0.999
_diffrn_reflns_limit_h_max 22
_diffrn_reflns_limit_h_min -22
_diffrn_reflns_limit_k_max 15
_diffrn_reflns_limit_k_min -15
_diffrn_reflns_limit_l_max 21
_diffrn_reflns_limit_l_min -23
_diffrn_reflns_number 53578
_diffrn_reflns_point_group_measured_fraction_full 0.999
_diffrn_reflns_point_group_measured_fraction_max 0.999
_diffrn_reflns_theta_full 25.242
_diffrn_reflns_theta_max 30.052
_diffrn_reflns_theta_min 2.304
_diffrn_source 'microfocus sealed X-ray tube'
_diffrn_source_type 'Incoatec I\ms'
_diffrn_standards_number 0
_exptl_absorpt_coefficient_mu 0.267
_exptl_absorpt_correction_T_max 0.9975
_exptl_absorpt_correction_T_min 0.9273
_exptl_absorpt_correction_type numerical
_exptl_absorpt_process_details
'SADABS-2016/2 (Bruker,2016/2) was used for absorption correction. wR2(int) was 0.1276 before and 0.0456 after correction. The Ratio of minimum to maximum transmission is 0.9296. The \l/2 correction factor is Not present.'
_exptl_crystal_colour colourless
_exptl_crystal_colour_primary colourless
_exptl_crystal_density_diffrn 1.346
_exptl_crystal_description plate
_exptl_crystal_F_000 1136
_exptl_crystal_recrystallization_method 'The material was recrystallised from ethylacetate by slow evaporation'
_exptl_crystal_size_max 0.354
_exptl_crystal_size_mid 0.186
_exptl_crystal_size_min 0.093
_refine_diff_density_max 0.388
_refine_diff_density_min -0.253
_refine_diff_density_rms 0.047
_refine_ls_extinction_method none
_refine_ls_goodness_of_fit_ref 1.060
_refine_ls_hydrogen_treatment constr
_refine_ls_matrix_type full
_refine_ls_number_parameters 182
_refine_ls_number_reflns 3972
_refine_ls_number_restraints 0
_refine_ls_restrained_S_all 1.060
_refine_ls_R_factor_all 0.0349
_refine_ls_R_factor_gt 0.0327
_refine_ls_shift/su_max 0.001
_refine_ls_shift/su_mean 0.000
_refine_ls_structure_factor_coef Fsqd
_refine_ls_weighting_details 'w=1/[\s^2^(Fo^2^)+(0.0472P)^2^+2.2247P] where P=(Fo^2^+2Fc^2^)/3'
_refine_ls_weighting_scheme calc
_refine_ls_wR_factor_gt 0.0929
_refine_ls_wR_factor_ref 0.0953
_reflns_Friedel_coverage 0.000
_reflns_number_gt 3740
_reflns_number_total 3972
_reflns_threshold_expression 'I > 2\s(I)'
_cod_data_source_file cs8b01374_si_003.cif
_cod_data_source_block mo_0044_cg_0m
_cod_database_code 4515681
_shelx_shelxl_version_number 2014/7
_shelx_space_group_comment
;
The symmetry employed for this shelxl refinement is uniquely defined
by the following loop, which should always be used as a source of
symmetry information in preference to the above space-group names.
They are only intended as comments.
;
_olex2_refinement_description
;
1. Fixed Uiso
 At 1.2 times of:
  All C(H) groups
2.a Aromatic/amide H refined with riding coordinates:
 C2(H2), C3(H3), C5(H5), C6(H6), C13(H13), C14(H14), C16(H16), C17(H17),
 C18(H18), C19(H19), C20(H20)
;
_olex2_diffrn_ambient_temperature_device 'Oxford Cryosystems'
_olex2_exptl_crystal_mounting_method 'The crystal was mounted on a MITIGEN holder oil'
_olex2_submission_special_instructions 'No special instructions were received'

loop_
_space_group_symop_operation_xyz
'x, y, z'
'-x, y, -z+1/2'
'x+1/2, y+1/2, z'
'-x+1/2, y+1/2, -z+1/2'
'-x, -y, -z'
'x, -y, z-1/2'
'-x+1/2, -y+1/2, -z'
'x+1/2, -y+1/2, z-1/2'

loop_
_atom_site_label
_atom_site_type_symbol
_atom_site_fract_x
_atom_site_fract_y
_atom_site_fract_z
_atom_site_U_iso_or_equiv
_atom_site_adp_type
_atom_site_occupancy
_atom_site_site_symmetry_order
_atom_site_calc_flag
_atom_site_refinement_flags_posn
_atom_site_refinement_flags_adp
_atom_site_refinement_flags_occupancy
Cl1 Cl 0.89674(2) 0.34307(2) 0.47809(2) 0.02782(9) Uani 1 1 d . . .
C1 C 0.84534(7) 0.44064(9) 0.52314(7) 0.02086(19) Uani 1 1 d . . .
C2 C 0.86483(7) 0.56043(9) 0.52518(7) 0.02209(19) Uani 1 1 d . . .
H2 H 0.9066 0.5889 0.5033 0.027 Uiso 1 1 calc R . .
C3 C 0.82223(7) 0.63796(9) 0.55979(7) 0.02133(19) Uani 1 1 d . . .
H3 H 0.8359 0.7200 0.5626 0.026 Uiso 1 1 calc R . .
C4 C 0.75923(7) 0.59606(9) 0.59062(6) 0.01977(18) Uani 1 1 d . . .
C5 C 0.74207(7) 0.47436(9) 0.58877(7) 0.02218(19) Uani 1 1 d . . .
H5 H 0.7001 0.4451 0.6102 0.027 Uiso 1 1 calc R . .
C6 C 0.78584(7) 0.39648(9) 0.55596(7) 0.02271(19) Uani 1 1 d . . .
H6 H 0.7753 0.3139 0.5559 0.027 Uiso 1 1 calc R . .
C7 C 0.71163(7) 0.67342(9) 0.62406(7) 0.02147(19) Uani 1 1 d . . .
C8 C 0.66687(7) 0.72937(9) 0.65246(6) 0.02106(19) Uani 1 1 d . . .
C9 C 0.61198(7) 0.79023(9) 0.68745(6) 0.01884(18) Uani 1 1 d . . .
C10 C 0.55589(6) 0.72399(8) 0.71502(6) 0.01610(17) Uani 1 1 d . . .
C11 C 0.5000 0.78316(11) 0.7500 0.0158(2) Uani 1 2 d S T P
C12 C 0.5000 0.91006(12) 0.7500 0.0179(2) Uani 1 2 d S T P
C13 C 0.55763(7) 0.97301(9) 0.72042(6) 0.02092(19) Uani 1 1 d . . .
H13 H 0.5572 1.0569 0.7210 0.025 Uiso 1 1 calc R . .
C14 C 0.61355(7) 0.91561(9) 0.69129(7) 0.02170(19) Uani 1 1 d . . .
H14 H 0.6534 0.9591 0.6736 0.026 Uiso 1 1 calc R . .
C15 C 0.55406(6) 0.59389(8) 0.69968(6) 0.01638(17) Uani 1 1 d . . .
C16 C 0.49359(7) 0.54932(9) 0.61616(6) 0.02017(18) Uani 1 1 d . . .
H16 H 0.4522 0.6014 0.5714 0.024 Uiso 1 1 calc R . .
C17 C 0.49322(8) 0.42948(9) 0.59767(7) 0.0258(2) Uani 1 1 d . . .
H17 H 0.4519 0.4000 0.5405 0.031 Uiso 1 1 calc R . .
C18 C 0.55327(9) 0.35343(9) 0.66273(9) 0.0291(2) Uani 1 1 d . . .
H18 H 0.5524 0.2714 0.6507 0.035 Uiso 1 1 calc R . .
C19 C 0.61477(8) 0.39713(10) 0.74565(8) 0.0284(2) Uani 1 1 d . . .
H19 H 0.6563 0.3449 0.7901 0.034 Uiso 1 1 calc R . .
C20 C 0.61583(7) 0.51701(9) 0.76396(7) 0.02239(19) Uani 1 1 d . . .
H20 H 0.6589 0.5465 0.8205 0.027 Uiso 1 1 calc R . .

loop_
_atom_site_aniso_label
_atom_site_aniso_U_11
_atom_site_aniso_U_22
_atom_site_aniso_U_33
_atom_site_aniso_U_23
_atom_site_aniso_U_13
_atom_site_aniso_U_12
Cl1 0.03015(14) 0.02590(14) 0.03460(15) -0.00133(9) 0.02097(12) 0.00280(9)
C1 0.0196(4) 0.0237(5) 0.0211(4) -0.0006(3) 0.0108(3) 0.0004(3)
C2 0.0198(4) 0.0248(5) 0.0263(5) 0.0031(4) 0.0145(4) -0.0002(3)
C3 0.0198(4) 0.0217(4) 0.0263(5) 0.0016(4) 0.0138(4) -0.0016(3)
C4 0.0173(4) 0.0243(5) 0.0196(4) -0.0012(3) 0.0101(3) -0.0031(3)
C5 0.0216(4) 0.0259(5) 0.0228(4) -0.0028(4) 0.0134(4) -0.0069(4)
C6 0.0239(4) 0.0228(5) 0.0236(4) -0.0024(4) 0.0126(4) -0.0056(4)
C7 0.0197(4) 0.0249(5) 0.0227(4) -0.0024(4) 0.0121(4) -0.0063(3)
C8 0.0204(4) 0.0233(4) 0.0225(4) -0.0023(3) 0.0123(4) -0.0064(3)
C9 0.0187(4) 0.0204(4) 0.0191(4) -0.0021(3) 0.0100(3) -0.0036(3)
C10 0.0158(4) 0.0172(4) 0.0156(4) -0.0009(3) 0.0074(3) -0.0010(3)
C11 0.0156(5) 0.0164(5) 0.0152(5) 0.000 0.0066(4) 0.000
C12 0.0188(6) 0.0169(6) 0.0166(5) 0.000 0.0069(5) 0.000
C13 0.0233(4) 0.0171(4) 0.0213(4) -0.0003(3) 0.0091(4) -0.0030(3)
C14 0.0237(4) 0.0208(4) 0.0226(4) -0.0015(3) 0.0123(4) -0.0061(3)
C15 0.0169(4) 0.0166(4) 0.0197(4) 0.0008(3) 0.0120(3) 0.0005(3)
C16 0.0252(4) 0.0182(4) 0.0200(4) -0.0001(3) 0.0128(4) -0.0016(3)
C17 0.0376(6) 0.0204(5) 0.0284(5) -0.0052(4) 0.0227(5) -0.0063(4)
C18 0.0420(6) 0.0169(4) 0.0449(6) 0.0010(4) 0.0342(5) 0.0023(4)
C19 0.0287(5) 0.0247(5) 0.0404(6) 0.0118(4) 0.0231(5) 0.0105(4)
C20 0.0183(4) 0.0264(5) 0.0246(5) 0.0055(4) 0.0116(4) 0.0038(3)

loop_
_atom_type_symbol
_atom_type_description
_atom_type_scat_dispersion_real
_atom_type_scat_dispersion_imag
_atom_type_scat_source
C C 0.0033 0.0016 'International Tables Vol C Tables 4.2.6.8 and 6.1.1.4'
H H 0.0000 0.0000 'International Tables Vol C Tables 4.2.6.8 and 6.1.1.4'
Cl Cl 0.1484 0.1585 'International Tables Vol C Tables 4.2.6.8 and 6.1.1.4'

loop_
_geom_angle_atom_site_label_1
_geom_angle_atom_site_label_2
_geom_angle_atom_site_label_3
_geom_angle
_geom_angle_site_symmetry_1
_geom_angle_site_symmetry_3
C2 C1 Cl1 119.20(8) . .
C6 C1 Cl1 119.03(8) . .
C6 C1 C2 121.77(9) . .
C1 C2 H2 120.6 . .
C1 C2 C3 118.86(9) . .
C3 C2 H2 120.6 . .
C2 C3 H3 119.7 . .
C2 C3 C4 120.52(9) . .
C4 C3 H3 119.7 . .
C3 C4 C7 122.20(9) . .
C5 C4 C3 119.20(9) . .
C5 C4 C7 118.61(9) . .
C4 C5 H5 119.8 . .
C6 C5 C4 120.47(9) . .
C6 C5 H5 119.8 . .
C1 C6 H6 120.4 . .
C5 C6 C1 119.13(9) . .
C5 C6 H6 120.4 . .
C8 C7 C4 173.85(10) . .
C7 C8 C9 176.97(11) . .
C10 C9 C8 118.61(9) . .
C10 C9 C14 121.48(9) . .
C14 C9 C8 119.89(9) . .
C9 C10 C11 119.57(9) . .
C9 C10 C15 115.90(8) . .
C11 C10 C15 124.40(8) . .
C10 C11 C10 124.36(12) . 2_656
C10 C11 C12 117.82(6) 2_656 .
C10 C11 C12 117.82(6) . .
C13 C12 C11 120.19(6) 2_656 .
C13 C12 C11 120.19(6) . .
C13 C12 C13 119.63(12) . 2_656
C12 C13 H13 119.4 . .
C14 C13 C12 121.26(9) . .
C14 C13 H13 119.4 . .
C9 C14 H14 120.2 . .
C13 C14 C9 119.56(9) . .
C13 C14 H14 120.2 . .
C16 C15 C10 118.90(8) . .
C20 C15 C10 121.97(9) . .
C20 C15 C16 118.94(9) . .
C15 C16 H16 119.6 . .
C17 C16 C15 120.77(10) . .
C17 C16 H16 119.6 . .
C16 C17 H17 120.1 . .
C18 C17 C16 119.78(10) . .
C18 C17 H17 120.1 . .
C17 C18 H18 120.0 . .
C17 C18 C19 119.93(10) . .
C19 C18 H18 120.0 . .
C18 C19 H19 119.8 . .
C18 C19 C20 120.35(10) . .
C20 C19 H19 119.8 . .
C15 C20 H20 119.9 . .
C19 C20 C15 120.20(10) . .
C19 C20 H20 119.9 . .

loop_
_geom_bond_atom_site_label_1
_geom_bond_atom_site_label_2
_geom_bond_distance
_geom_bond_site_symmetry_2
Cl1 C1 1.7406(10) .
C1 C2 1.3881(14) .
C1 C6 1.3873(13) .
C2 H2 0.9500 .
C2 C3 1.3888(14) .
C3 H3 0.9500 .
C3 C4 1.4031(13) .
C4 C5 1.4022(14) .
C4 C7 1.4299(14) .
C5 H5 0.9500 .
C5 C6 1.3848(14) .
C6 H6 0.9500 .
C7 C8 1.2024(15) .
C8 C9 1.4321(13) .
C9 C10 1.3959(12) .
C9 C14 1.4208(14) .
C10 C11 1.4355(11) .
C10 C15 1.4938(13) .
C11 C10 1.4356(11) 2_656
C11 C12 1.4368(18) .
C12 C13 1.4174(12) .
C12 C13 1.4174(12) 2_656
C13 H13 0.9500 .
C13 C14 1.3597(14) .
C14 H14 0.9500 .
C15 C16 1.3949(13) .
C15 C20 1.3918(13) .
C16 H16 0.9500 .
C16 C17 1.3919(14) .
C17 H17 0.9500 .
C17 C18 1.3828(17) .
C18 H18 0.9500 .
C18 C19 1.3883(18) .
C19 H19 0.9500 .
C19 C20 1.3907(15) .
C20 H20 0.9500 .
